data_1575319
loop_
_publ_author_name
'Wang, Yue'
'Cheng, Puxin'
'Han, Wenqing'
'Guan, Junjie'
'Li, Quanwen'
'Wang, Zhihua'
'Wang, Peihan'
'Zheng, Yongshen'
'Xu, Jialiang'

_publ_section_title
;
 Regulation of metal valence states for enhancing second harmonic
 generation performance of chiral tin halides.
;
_journal_issue 21
_journal_name_full 'Materials horizons'
_journal_page_first 9106
_journal_page_last 9113
_journal_paper_doi 10.1039/d5mh01023c
_journal_volume 12
_journal_year 2025
_chemical_absolute_configuration ad
_chemical_formula_moiety 'Br6 Sn, 2(C6 H14 N)'
_chemical_formula_sum 'C12 H28 Br6 N2 Sn'
_chemical_formula_weight 798.51
_chemical_name_systematic A2SnBr6
_space_group_crystal_system monoclinic
_space_group_IT_number 5
_space_group_name_Hall 'C 2y'
_space_group_name_H-M_alt 'C 1 2 1'
_atom_sites_solution_hydrogens geom
_atom_sites_solution_primary dual
_audit_creation_date 2025-07-15
_audit_creation_method
;
Olex2 1.5-beta
(compiled 2024.02.16 svn.r378c4104 for OlexSys, GUI svn.r6928)
;
_audit_update_record
;
2025-07-25 deposited with the CCDC.	2025-08-01 downloaded from the CCDC.
;
_cell_angle_alpha 90
_cell_angle_beta 97.556(2)
_cell_angle_gamma 90
_cell_formula_units_Z 2
_cell_length_a 20.8576(5)
_cell_length_b 7.5452(2)
_cell_length_c 7.1743(2)
_cell_measurement_reflns_used 4776
_cell_measurement_temperature 100.01(10)
_cell_measurement_theta_max 76.1680
_cell_measurement_theta_min 4.2320
_cell_volume 1119.25(5)
_computing_cell_refinement 'CrysAlisPro 1.171.42.101a (Rigaku OD, 2023)'
_computing_data_collection 'CrysAlisPro 1.171.42.101a (Rigaku OD, 2023)'
_computing_data_reduction 'CrysAlisPro 1.171.42.101a (Rigaku OD, 2023)'
_computing_molecular_graphics 'Olex2 1.5-beta (Dolomanov et al., 2009)'
_computing_publication_material 'Olex2 1.5-beta (Dolomanov et al., 2009)'
_computing_structure_refinement 'SHELXL 2018/3 (Sheldrick, 2015)'
_computing_structure_solution 'SHELXT 2014/5 (Sheldrick, 2014)'
_diffrn_ambient_environment N~2~
_diffrn_ambient_temperature 100.01(10)
_diffrn_detector 'Hybrid Pixel Array Detector'
_diffrn_detector_area_resol_mean 10.0000
_diffrn_detector_type HyPix
_diffrn_measured_fraction_theta_full 0.992
_diffrn_measured_fraction_theta_max 0.962
_diffrn_measurement_details
;
List of Runs (angles in degrees, time in seconds):

  # Type    Start    End  Width  t~exp~   \w     \q     \k     \f   Frames
#--------------------------------------------------------------------------
  1  \w    -27.00  23.00   0.50    0.05    --   47.39 -19.00-180.00  100
  2  \w    -26.00  28.00   0.50    0.05    --   47.39 -19.00  60.00  108
  3  \w     -9.00  27.00   0.50    0.05    --   47.39 -19.00 120.00   72
  4  \w     55.00  90.00   0.50    0.05    --   47.39-122.00 -22.00   70
  5  \w     42.00 107.00   0.50    0.05    --  106.55-122.00 -22.00  130
  6  \w     67.00 110.00   0.50    0.05    --  106.55-125.00  60.00   86
  7  \w     35.00 100.00   0.50    0.05    --  106.55 -95.00 120.00  130
  8  \w     35.00 104.00   0.50    0.05    --  106.55 -95.00 150.00  138
  9  \w     82.00 107.00   0.50    0.05    --  106.55-153.00 177.00   50
 10  \w     76.00 103.00   0.50    0.05    --   47.39-153.00 177.00   54
 11  \w     35.00  72.00   0.50    0.05    --  106.55 -61.00 -30.00   74
 12  \w     42.00  73.00   0.50    0.05    --  106.55 -61.00 -60.00   62
 13  \w     34.00  73.00   0.50    0.05    --  106.55 -61.00   0.00   78
 14  \w     49.00  74.00   0.50    0.05    --  106.55 -61.00  30.00   50
 15  \w    101.00 175.00   0.50    0.05    --  106.55  15.00 -60.00  148
 16  \w     92.00 165.00   0.50    0.05    --  106.55  61.00   0.00  146
 17  \w     99.00 177.00   0.50    0.05    --  106.55  61.00  30.00  156
 18  \w    128.00 174.00   0.50    0.05    --  106.55  45.00 150.00   92
 19  \w     96.00 123.00   0.50    0.05    --  106.55  45.00 150.00   54
 20  \w    123.00 150.00   0.50    0.05    --  106.55 122.00  58.00   54
 21  \w    102.00 128.00   0.50    0.05    --  106.55 153.00-141.00   52
 22  \w     65.00 115.00   0.50    0.05    --   47.39 153.00-141.00  100
 23  \w    -79.00 -46.00   0.50    0.05    -- -104.50 125.00-150.00   66
 24  \w    -92.00 -65.00   0.50    0.05    -- -104.50 153.00-141.00   54
 25  \w    -63.00 -36.00   0.50    0.05    -- -104.50 122.00  58.00   54
 26  \w   -109.00 -68.00   0.50    0.05    -- -104.50 122.00  58.00   82
 27  \w   -132.00 -77.00   0.50    0.05    -- -104.50 160.00 160.31  110
 28  \w     -7.00  19.00   0.50    0.05    --  -47.39  19.00  30.00   52
 29  \w   -132.00-105.00   0.50    0.05    -- -104.50 -77.00 -90.00   54
 30  \w   -164.00-136.00   0.50    0.05    -- -104.50 -77.00 -90.00   56
 31  \w   -174.00-114.00   0.50    0.05    -- -104.50 -30.00-180.00  120
 32  \w   -116.00 -38.00   0.50    0.05    --  -47.39 -57.00-120.00  156
 33  \w   -125.00 -89.00   0.50    0.05    -- -104.50-122.00 -22.00   72
 34  \w   -116.00 -55.00   0.50    0.05    --  -47.39-153.00 177.00  122
;
_diffrn_measurement_device 'four-circle diffractometer'
_diffrn_measurement_device_type 'XtaLAB Synergy R, HyPix'
_diffrn_measurement_method '\w scans'
_diffrn_orient_matrix_type 'CrysAlisPro convention (1999,Acta A55,543-557)'
_diffrn_orient_matrix_UB_11 -0.0141093000
_diffrn_orient_matrix_UB_12 -0.1929467000
_diffrn_orient_matrix_UB_13 0.0518983000
_diffrn_orient_matrix_UB_21 0.0586345000
_diffrn_orient_matrix_UB_22 -0.0631184000
_diffrn_orient_matrix_UB_23 -0.0923555000
_diffrn_orient_matrix_UB_31 0.0437358000
_diffrn_orient_matrix_UB_32 0.0221100000
_diffrn_orient_matrix_UB_33 0.1889261000
_diffrn_radiation_monochromator mirror
_diffrn_radiation_probe x-ray
_diffrn_radiation_type 'Cu K\a'
_diffrn_radiation_wavelength 1.54184
_diffrn_reflns_av_R_equivalents 0.0254
_diffrn_reflns_av_unetI/netI 0.0153
_diffrn_reflns_Laue_measured_fraction_full 0.992
_diffrn_reflns_Laue_measured_fraction_max 0.962
_diffrn_reflns_limit_h_max 26
_diffrn_reflns_limit_h_min -24
_diffrn_reflns_limit_k_max 9
_diffrn_reflns_limit_k_min -9
_diffrn_reflns_limit_l_max 8
_diffrn_reflns_limit_l_min -7
_diffrn_reflns_number 5032
_diffrn_reflns_point_group_measured_fraction_full 0.920
_diffrn_reflns_point_group_measured_fraction_max 0.872
_diffrn_reflns_theta_full 67.684
_diffrn_reflns_theta_max 76.408
_diffrn_reflns_theta_min 4.277
_diffrn_source 'Rotating-anode X-ray tube'
_diffrn_source_type 'PhotonJet R (Cu) X-ray Source'
_exptl_absorpt_coefficient_mu 21.594
_exptl_absorpt_correction_T_max 1.00000
_exptl_absorpt_correction_T_min 0.17483
_exptl_absorpt_correction_type multi-scan
_exptl_absorpt_process_details
;
CrysAlisPro 1.171.42.101a (Rigaku Oxford Diffraction, 2023)
Empirical absorption correction using spherical harmonics,
implemented in SCALE3 ABSPACK scaling algorithm.
;
_exptl_crystal_colour 'clear yellowish yellow'
_exptl_crystal_colour_lustre clear
_exptl_crystal_colour_modifier yellowish
_exptl_crystal_colour_primary yellow
_exptl_crystal_density_diffrn 2.369
_exptl_crystal_description block
_exptl_crystal_F_000 748
_exptl_crystal_size_max 0.2
_exptl_crystal_size_mid 0.05
_exptl_crystal_size_min 0.05
_refine_diff_density_max 2.080
_refine_diff_density_min -1.321
_refine_diff_density_rms 0.198
_refine_ls_abs_structure_details
;
 Flack x determined using 801 quotients [(I+)-(I-)]/[(I+)+(I-)]
 (Parsons, Flack and Wagner, Acta Cryst. B69 (2013) 249-259).
;
_refine_ls_abs_structure_Flack 0.018(9)
_refine_ls_extinction_method none
_refine_ls_goodness_of_fit_ref 1.103
_refine_ls_hydrogen_treatment constr
_refine_ls_matrix_type full
_refine_ls_number_parameters 97
_refine_ls_number_reflns 2049
_refine_ls_number_restraints 1
_refine_ls_restrained_S_all 1.103
_refine_ls_R_factor_all 0.0286
_refine_ls_R_factor_gt 0.0285
_refine_ls_shift/su_max 0.000
_refine_ls_shift/su_mean 0.000
_refine_ls_structure_factor_coef Fsqd
_refine_ls_weighting_details 'w=1/[\s^2^(Fo^2^)+(0.0601P)^2^+2.7172P] where P=(Fo^2^+2Fc^2^)/3'
_refine_ls_weighting_scheme calc
_refine_ls_wR_factor_gt 0.0814
_refine_ls_wR_factor_ref 0.0816
_reflns_Friedel_coverage 0.682
_reflns_Friedel_fraction_full 0.835
_reflns_Friedel_fraction_max 0.767
_reflns_number_gt 2039
_reflns_number_total 2049
_reflns_threshold_expression 'I > 2\s(I)'
_cod_data_source_file d5mh01023c2.cif
_cod_data_source_block S-4Sn
_cod_depositor_comments 'Adding full bibliography for 1575317--1575322.cif.'
_cod_database_code 1575319
_shelx_shelxl_version_number 2018/3
_shelx_space_group_comment
;
The symmetry employed for this shelxl refinement is uniquely defined
by the following loop, which should always be used as a source of
symmetry information in preference to the above space-group names.
They are only intended as comments.
;
_shelx_estimated_absorpt_t_max 0.412
_shelx_estimated_absorpt_t_min 0.099
_reflns_odcompleteness_completeness 99.35
_reflns_odcompleteness_iscentric 1
_reflns_odcompleteness_theta 66.97
_olex2_refinement_description
;
1. Fixed Uiso
 At 1.2 times of:
  All C(H) groups, All C(H,H) groups, All N(H,H) groups
 At 1.5 times of:
  All C(H,H,H) groups
2.a Ternary CH refined with riding coordinates:
 C00B(H00N)
2.b Secondary CH2 refined with riding coordinates:
 N005(H00A,H00B), C006(H00C,H00D), C007(H00E,H00F), C008(H00G,H00H), C00A(H00L,
 H00M)
2.c Idealised Me refined as rotating group:
 C009(H00I,H00J,H00K)
;
_olex2_submission_special_instructions 'No special instructions were received'
_oxdiff_exptl_absorpt_empirical_details
;
Empirical correction (ABSPACK) includes:
- Absorption correction using spherical harmonics
- Frame scaling
;
_oxdiff_exptl_absorpt_empirical_full_max 2.579
_oxdiff_exptl_absorpt_empirical_full_min 0.582

loop_
_space_group_symop_operation_xyz
'x, y, z'
'-x, y, -z'
'x+1/2, y+1/2, z'
'-x+1/2, y+1/2, -z'

loop_
_atom_site_label
_atom_site_type_symbol
_atom_site_fract_x
_atom_site_fract_y
_atom_site_fract_z
_atom_site_U_iso_or_equiv
_atom_site_adp_type
_atom_site_occupancy
_atom_site_site_symmetry_order
_atom_site_calc_flag
_atom_site_refinement_flags_posn
_atom_site_refinement_flags_adp
_atom_site_refinement_flags_occupancy
_atom_site_disorder_assembly
_atom_site_disorder_group
Sn01 Sn 0.500000 0.35645(12) 0.500000 0.00999(17) Uani 1 2 d S T P . .
Br02 Br 0.54462(3) 0.10931(9) 0.30302(10) 0.0168(2) Uani 1 1 d . . . . .
Br03 Br 0.60812(3) 0.36692(10) 0.73215(8) 0.01410(19) Uani 1 1 d . . . . .
Br04 Br 0.45420(3) 0.59868(9) 0.70215(9) 0.0145(2) Uani 1 1 d . . . . .
N005 N 0.6005(2) 0.8277(9) 0.7134(8) 0.0159(15) Uani 1 1 d . . . . .
H00A H 0.596107 0.707738 0.708388 0.019 Uiso 1 1 calc R U . . .
H00B H 0.565406 0.875674 0.642519 0.019 Uiso 1 1 calc R U . . .
C006 C 0.7223(3) 0.8787(15) 0.9495(10) 0.0204(17) Uani 1 1 d . . . . .
H00C H 0.761084 0.831423 1.028235 0.025 Uiso 1 1 calc R U . . .
H00D H 0.725506 1.009581 0.949801 0.025 Uiso 1 1 calc R U . . .
C007 C 0.6601(3) 0.8784(10) 0.6297(8) 0.0158(13) Uani 1 1 d . . . . .
H00E H 0.662264 1.009076 0.619845 0.019 Uiso 1 1 calc R U . . .
H00F H 0.657568 0.828619 0.501243 0.019 Uiso 1 1 calc R U . . .
C008 C 0.6013(3) 0.8872(10) 0.9141(9) 0.0171(14) Uani 1 1 d . . . . .
H00G H 0.562831 0.839561 0.964621 0.021 Uiso 1 1 calc R U . . .
H00H H 0.599312 1.018159 0.918776 0.021 Uiso 1 1 calc R U . . .
C009 C 0.7798(3) 0.8706(15) 0.6603(11) 0.0287(17) Uani 1 1 d . . . . .
H00I H 0.779550 1.000088 0.649383 0.043 Uiso 1 1 calc R U . . .
H00J H 0.778524 0.817744 0.535093 0.043 Uiso 1 1 calc R U . . .
H00K H 0.819264 0.832635 0.739682 0.043 Uiso 1 1 calc R U . . .
C00A C 0.6619(3) 0.8234(10) 1.0338(10) 0.0197(16) Uani 1 1 d . . . . .
H00L H 0.660692 0.692630 1.044053 0.024 Uiso 1 1 calc R U . . .
H00M H 0.663651 0.873450 1.161915 0.024 Uiso 1 1 calc R U . . .
C00B C 0.7209(3) 0.8106(10) 0.7484(11) 0.0198(16) Uani 1 1 d . . . . .
H00N H 0.719808 0.678135 0.749962 0.024 Uiso 1 1 calc R U . . .

loop_
_atom_site_aniso_label
_atom_site_aniso_U_11
_atom_site_aniso_U_22
_atom_site_aniso_U_33
_atom_site_aniso_U_23
_atom_site_aniso_U_13
_atom_site_aniso_U_12
Sn01 0.0090(2) 0.0092(3) 0.0110(3) 0.000 -0.00183(17) 0.000
Br02 0.0147(4) 0.0166(4) 0.0178(4) -0.0056(4) -0.0021(3) 0.0031(3)
Br03 0.0116(3) 0.0133(4) 0.0155(3) -0.0001(4) -0.0055(2) -0.0003(4)
Br04 0.0134(4) 0.0156(4) 0.0141(4) -0.0033(3) 0.0009(3) 0.0017(3)
N005 0.012(2) 0.019(4) 0.016(3) 0.003(2) -0.003(2) 0.002(2)
C006 0.013(3) 0.023(5) 0.021(3) 0.002(4) -0.012(2) -0.001(3)
C007 0.014(3) 0.021(4) 0.012(3) 0.002(3) 0.002(2) -0.001(3)
C008 0.017(3) 0.023(4) 0.012(3) 0.002(3) 0.004(2) 0.004(3)
C009 0.018(3) 0.034(5) 0.036(4) 0.001(4) 0.009(3) -0.001(4)
C00A 0.024(3) 0.022(5) 0.012(3) 0.003(3) 0.000(3) 0.004(3)
C00B 0.012(3) 0.022(4) 0.024(4) -0.002(3) 0.000(3) -0.002(3)

loop_
_atom_type_symbol
_atom_type_description
_atom_type_scat_dispersion_real
_atom_type_scat_dispersion_imag
_atom_type_scat_source
C C 0.0181 0.0091 'International Tables Vol C Tables 4.2.6.8 and 6.1.1.4'
H H 0.0000 0.0000 'International Tables Vol C Tables 4.2.6.8 and 6.1.1.4'
Br Br -0.6763 1.2805 'International Tables Vol C Tables 4.2.6.8 and 6.1.1.4'
N N 0.0311 0.0180 'International Tables Vol C Tables 4.2.6.8 and 6.1.1.4'
Sn Sn 0.0259 5.4591 'International Tables Vol C Tables 4.2.6.8 and 6.1.1.4'

loop_
_geom_angle_atom_site_label_1
_geom_angle_atom_site_label_2
_geom_angle_atom_site_label_3
_geom_angle
_geom_angle_site_symmetry_1
_geom_angle_site_symmetry_3
_geom_angle_publ_flag
Br02 Sn01 Br02 87.70(5) 2_656 . ?
Br02 Sn01 Br03 91.58(3) 2_656 2_656 ?
Br02 Sn01 Br03 90.91(3) . 2_656 ?
Br02 Sn01 Br03 90.91(3) 2_656 . ?
Br02 Sn01 Br03 91.58(3) . . ?
Br02 Sn01 Br04 178.68(4) 2_656 2_656 ?
Br02 Sn01 Br04 90.98(2) 2_656 . ?
Br02 Sn01 Br04 90.98(2) . 2_656 ?
Br02 Sn01 Br04 178.68(4) . . ?
Br03 Sn01 Br03 176.55(5) . 2_656 ?
Br04 Sn01 Br03 88.44(3) 2_656 2_656 ?
Br04 Sn01 Br03 89.12(3) 2_656 . ?
Br04 Sn01 Br03 88.44(3) . . ?
Br04 Sn01 Br03 89.12(3) . 2_656 ?
Br04 Sn01 Br04 90.34(5) 2_656 . ?
H00A N005 H00B 107.7 . . ?
C007 N005 H00A 108.8 . . ?
C007 N005 H00B 108.8 . . ?
C007 N005 C008 113.7(5) . . ?
C008 N005 H00A 108.8 . . ?
C008 N005 H00B 108.8 . . ?
H00C C006 H00D 108.0 . . ?
C00A C006 H00C 109.3 . . ?
C00A C006 H00D 109.3 . . ?
C00A C006 C00B 111.6(6) . . ?
C00B C006 H00C 109.3 . . ?
C00B C006 H00D 109.3 . . ?
N005 C007 H00E 109.4 . . ?
N005 C007 H00F 109.4 . . ?
N005 C007 C00B 111.4(6) . . ?
H00E C007 H00F 108.0 . . ?
C00B C007 H00E 109.4 . . ?
C00B C007 H00F 109.4 . . ?
N005 C008 H00G 109.5 . . ?
N005 C008 H00H 109.5 . . ?
N005 C008 C00A 110.6(5) . . ?
H00G C008 H00H 108.1 . . ?
C00A C008 H00G 109.5 . . ?
C00A C008 H00H 109.5 . . ?
H00I C009 H00J 109.5 . . ?
H00I C009 H00K 109.5 . . ?
H00J C009 H00K 109.5 . . ?
C00B C009 H00I 109.5 . . ?
C00B C009 H00J 109.5 . . ?
C00B C009 H00K 109.5 . . ?
C006 C00A H00L 109.4 . . ?
C006 C00A H00M 109.4 . . ?
C008 C00A C006 111.1(6) . . ?
C008 C00A H00L 109.4 . . ?
C008 C00A H00M 109.4 . . ?
H00L C00A H00M 108.0 . . ?
C006 C00B H00N 108.9 . . ?
C007 C00B C006 109.1(6) . . ?
C007 C00B C009 109.1(6) . . ?
C007 C00B H00N 108.9 . . ?
C009 C00B C006 112.1(6) . . ?
C009 C00B H00N 108.9 . . ?

loop_
_geom_bond_atom_site_label_1
_geom_bond_atom_site_label_2
_geom_bond_distance
_geom_bond_site_symmetry_2
_geom_bond_publ_flag
Sn01 Br02 2.5858(10) 2_656 ?
Sn01 Br02 2.5858(10) . ?
Sn01 Br03 2.6226(6) . ?
Sn01 Br03 2.6226(6) 2_656 ?
Sn01 Br04 2.5924(10) 2_656 ?
Sn01 Br04 2.5924(10) . ?
N005 H00A 0.9100 . ?
N005 H00B 0.9100 . ?
N005 C007 1.499(8) . ?
N005 C008 1.506(9) . ?
C006 H00C 0.9900 . ?
C006 H00D 0.9900 . ?
C006 C00A 1.526(10) . ?
C006 C00B 1.528(11) . ?
C007 H00E 0.9900 . ?
C007 H00F 0.9900 . ?
C007 C00B 1.521(9) . ?
C008 H00G 0.9900 . ?
C008 H00H 0.9900 . ?
C008 C00A 1.510(9) . ?
C009 H00I 0.9800 . ?
C009 H00J 0.9800 . ?
C009 H00K 0.9800 . ?
C009 C00B 1.522(9) . ?
C00A H00L 0.9900 . ?
C00A H00M 0.9900 . ?
C00B H00N 1.0000 . ?

loop_
_geom_torsion_atom_site_label_1
_geom_torsion_atom_site_label_2
_geom_torsion_atom_site_label_3
_geom_torsion_atom_site_label_4
_geom_torsion
_geom_torsion_site_symmetry_1
_geom_torsion_site_symmetry_2
_geom_torsion_site_symmetry_3
_geom_torsion_site_symmetry_4
_geom_torsion_publ_flag
N005 C007 C00B C006 -55.6(8) . . . . ?
N005 C007 C00B C009 -178.3(6) . . . . ?
N005 C008 C00A C006 53.6(8) . . . . ?
C007 N005 C008 C00A -53.7(8) . . . . ?
C008 N005 C007 C00B 55.4(8) . . . . ?
C00A C006 C00B C007 57.0(8) . . . . ?
C00A C006 C00B C009 177.9(7) . . . . ?
C00B C006 C00A C008 -56.9(9) . . . . ?
